data_1557581
loop_
_publ_author_name
'Ding, Pei-Gang'
'Zhou, Feng'
'Wang, Xin'
'Zhao, Qiu-Hua'
'Yu, Jin-Sheng'
'Zhou, Jian'

_publ_section_title
;
 H-bond donor-directed switching of diastereoselectivity in the Michael
 addition of \a-azido ketones to nitroolefins
;
_journal_issue 15
_journal_name_full 'Chemical Science'
_journal_page_first 3852
_journal_page_last 3861
_journal_paper_doi 10.1039/D0SC00475H
_journal_volume 11
_journal_year 2020
_chemical_absolute_configuration ad
_chemical_formula_sum 'C25 H21 Cl N2 O3'
_chemical_formula_weight 432.89
_space_group_IT_number 19
_space_group_name_Hall 'P 2ac 2ab'
_space_group_name_H-M_alt 'P 21 21 21'
_symmetry_cell_setting orthorhombic
_symmetry_space_group_name_H-M 'P 21 21 21'
_atom_sites_solution_hydrogens geom
_atom_sites_solution_primary direct
_atom_sites_solution_secondary difmap
_audit_creation_method SHELXL-97
_audit_update_record
;
2018-10-20 deposited with the CCDC.	2020-03-11 downloaded from the CCDC.
;
_cell_angle_alpha 90.00
_cell_angle_beta 90.00
_cell_angle_gamma 90.00
_cell_formula_units_Z 4
_cell_length_a 6.2023(2)
_cell_length_b 15.1707(4)
_cell_length_c 23.3424(7)
_cell_measurement_reflns_used 6102
_cell_measurement_temperature 296(2)
_cell_measurement_theta_max 23.02
_cell_measurement_theta_min 2.69
_cell_volume 2196.36(11)
_computing_structure_refinement 'SHELXL-97 (Sheldrick, 2008)'
_computing_structure_solution 'SHELXS-97 (Sheldrick, 2008)'
_diffrn_ambient_temperature 296(2)
_diffrn_measured_fraction_theta_full 0.999
_diffrn_measured_fraction_theta_max 0.999
_diffrn_measurement_device_type 'Bruker Smart Apex II CCD'
_diffrn_radiation_monochromator graphite
_diffrn_radiation_source 'fine-focus sealed tube'
_diffrn_radiation_type MoK\a
_diffrn_radiation_wavelength 0.71073
_diffrn_reflns_av_R_equivalents 0.0399
_diffrn_reflns_av_sigmaI/netI 0.0255
_diffrn_reflns_limit_h_max 7
_diffrn_reflns_limit_h_min -7
_diffrn_reflns_limit_k_max 18
_diffrn_reflns_limit_k_min -18
_diffrn_reflns_limit_l_max 26
_diffrn_reflns_limit_l_min -27
_diffrn_reflns_number 25874
_diffrn_reflns_theta_full 25.01
_diffrn_reflns_theta_max 25.01
_diffrn_reflns_theta_min 1.60
_exptl_absorpt_coefficient_mu 0.203
_exptl_absorpt_correction_T_max 0.9663
_exptl_absorpt_correction_T_min 0.9323
_exptl_absorpt_correction_type multi-scan
_exptl_absorpt_process_details sadabs
_exptl_crystal_colour colorless
_exptl_crystal_density_diffrn 1.309
_exptl_crystal_density_method 'not measured'
_exptl_crystal_description block
_exptl_crystal_F_000 904
_exptl_crystal_size_max 0.35
_exptl_crystal_size_mid 0.33
_exptl_crystal_size_min 0.17
_refine_diff_density_max 0.226
_refine_diff_density_min -0.287
_refine_diff_density_rms 0.031
_refine_ls_abs_structure_details 'Flack H D (1983), Acta Cryst. A39, 876-881'
_refine_ls_abs_structure_Flack 0.01(9)
_refine_ls_extinction_method none
_refine_ls_goodness_of_fit_ref 1.046
_refine_ls_hydrogen_treatment constr
_refine_ls_matrix_type full
_refine_ls_number_parameters 280
_refine_ls_number_reflns 3885
_refine_ls_number_restraints 0
_refine_ls_restrained_S_all 1.046
_refine_ls_R_factor_all 0.0508
_refine_ls_R_factor_gt 0.0391
_refine_ls_shift/su_max 0.001
_refine_ls_shift/su_mean 0.000
_refine_ls_structure_factor_coef Fsqd
_refine_ls_weighting_details 'calc w=1/[\s^2^(Fo^2^)+(0.0595P)^2^+0.3348P] where P=(Fo^2^+2Fc^2^)/3'
_refine_ls_weighting_scheme calc
_refine_ls_wR_factor_gt 0.1005
_refine_ls_wR_factor_ref 0.1092
_reflns_number_gt 3249
_reflns_number_total 3885
_reflns_threshold_expression >2sigma(I)
_cod_data_source_file d0sc00475h3.cif
_cod_data_source_block z_CCDC1
_cod_depositor_comments
;
The following automatic conversions were performed:

data item '_symmetry_cell_setting' value 'Orthorhombic' was changed
to 'orthorhombic' in accordance with the
/home/data/users/saulius/crontab/automatic-downloads/rss-feeds/RSC/lib/dictionaries/cif_core.dic
dictionary named 'cif_core.dic' version 2.4.2 last updated on
2011-04-26.

Automatic conversion script
Id: cif_fix_values 7556 2019-12-06 15:28:31Z antanas 

 Adding full bibliography for 1557580--1557584.cif.

 Adding full bibliography for 1557580--1557584.cif.
;
_cod_original_sg_symbol_H-M P2(1)2(1)2(1)
_cod_database_code 1557581

loop_
_symmetry_equiv_pos_as_xyz
'x, y, z'
'-x+1/2, -y, z+1/2'
'-x, y+1/2, -z+1/2'
'x+1/2, -y+1/2, -z'

loop_
_atom_site_label
_atom_site_type_symbol
_atom_site_fract_x
_atom_site_fract_y
_atom_site_fract_z
_atom_site_U_iso_or_equiv
_atom_site_adp_type
_atom_site_occupancy
_atom_site_symmetry_multiplicity
_atom_site_calc_flag
_atom_site_refinement_flags
_atom_site_disorder_assembly
_atom_site_disorder_group
Cl1 Cl 0.99399(15) 0.84045(5) 0.88806(4) 0.0884(3) Uani 1 1 d . . .
O1 O 0.5563(3) 0.44383(12) 0.96452(7) 0.0575(5) Uani 1 1 d . . .
O2 O 1.2797(4) 0.46267(16) 1.10066(10) 0.0837(7) Uani 1 1 d . . .
O3 O 1.0281(6) 0.52055(16) 1.15196(9) 0.1088(10) Uani 1 1 d . . .
N2 N 0.9200(3) 0.33860(12) 1.01176(8) 0.0446(5) Uani 1 1 d . . .
H2B H 0.9551 0.2840 1.0086 0.054 Uiso 1 1 calc R . .
N1 N 1.0947(5) 0.48829(14) 1.10798(9) 0.0623(6) Uani 1 1 d . . .
C1 C 0.7688(4) 0.44995(15) 0.87850(10) 0.0444(6) Uani 1 1 d . . .
C2 C 0.6349(5) 0.48852(17) 0.83734(11) 0.0577(7) Uani 1 1 d . . .
H2A H 0.4971 0.5076 0.8469 0.069 Uiso 1 1 calc R . .
C3 C 0.7116(6) 0.4975(2) 0.78261(12) 0.0729(9) Uani 1 1 d . . .
H3A H 0.6264 0.5234 0.7545 0.087 Uiso 1 1 calc R . .
C4 C 0.9184(6) 0.4675(2) 0.76943(12) 0.0746(9) Uani 1 1 d . . .
H4A H 0.9695 0.4744 0.7322 0.089 Uiso 1 1 calc R . .
C5 C 1.0491(5) 0.42816(18) 0.80935(11) 0.0605(7) Uani 1 1 d . . .
H5A H 1.1854 0.4077 0.7993 0.073 Uiso 1 1 calc R . .
C6 C 0.9732(4) 0.41947(15) 0.86521(10) 0.0451(6) Uani 1 1 d . . .
C7 C 1.0778(4) 0.37739(16) 0.91631(10) 0.0461(6) Uani 1 1 d . . .
H7A H 1.2248 0.3980 0.9208 0.055 Uiso 1 1 calc R . .
H7B H 1.0792 0.3137 0.9125 0.055 Uiso 1 1 calc R . .
C8 C 0.9394(3) 0.40544(13) 0.96724(9) 0.0373(5) Uani 1 1 d . . .
C9 C 0.7257(4) 0.43446(14) 0.93896(10) 0.0411(5) Uani 1 1 d . . .
C10 C 1.0195(4) 0.57463(13) 0.97449(9) 0.0377(5) Uani 1 1 d . . .
C11 C 0.8365(4) 0.62672(15) 0.97750(10) 0.0467(6) Uani 1 1 d . . .
H11A H 0.7172 0.6068 0.9978 0.056 Uiso 1 1 calc R . .
C12 C 0.8285(4) 0.70787(15) 0.95073(11) 0.0521(6) Uani 1 1 d . . .
H12A H 0.7047 0.7423 0.9531 0.062 Uiso 1 1 calc R . .
C13 C 1.0034(4) 0.73711(15) 0.92087(11) 0.0528(6) Uani 1 1 d . . .
C14 C 1.1869(4) 0.68744(18) 0.91659(12) 0.0605(7) Uani 1 1 d . . .
H14A H 1.3046 0.7077 0.8957 0.073 Uiso 1 1 calc R . .
C15 C 1.1939(4) 0.60659(16) 0.94387(10) 0.0499(6) Uani 1 1 d . . .
H15A H 1.3188 0.5729 0.9416 0.060 Uiso 1 1 calc R . .
C16 C 0.8298(4) 0.38104(14) 1.06299(10) 0.0436(5) Uani 1 1 d . . .
H16A H 0.6739 0.3870 1.0573 0.052 Uiso 1 1 calc R . .
C17 C 0.9302(4) 0.47505(14) 1.06074(9) 0.0446(6) Uani 1 1 d . . .
H17A H 0.8156 0.5191 1.0646 0.054 Uiso 1 1 calc R . .
C18 C 1.0347(4) 0.48402(13) 1.00202(9) 0.0374(5) Uani 1 1 d . . .
H18A H 1.1885 0.4716 1.0072 0.045 Uiso 1 1 calc R . .
C19 C 0.8652(4) 0.33125(14) 1.11840(10) 0.0423(5) Uani 1 1 d . . .
C20 C 1.0554(5) 0.28714(16) 1.12985(11) 0.0529(6) Uani 1 1 d . . .
H20A H 1.1611 0.2825 1.1018 0.063 Uiso 1 1 calc R . .
C21 C 1.0878(5) 0.24993(17) 1.18334(12) 0.0618(7) Uani 1 1 d . . .
H21A H 1.2160 0.2202 1.1906 0.074 Uiso 1 1 calc R . .
C22 C 0.9358(6) 0.25576(17) 1.22586(11) 0.0628(8) Uani 1 1 d . . .
C23 C 0.7470(5) 0.29759(18) 1.21361(12) 0.0612(7) Uani 1 1 d . . .
H23A H 0.6404 0.3011 1.2415 0.073 Uiso 1 1 calc R . .
C24 C 0.7108(4) 0.33507(16) 1.16028(11) 0.0535(6) Uani 1 1 d . . .
H24A H 0.5803 0.3631 1.1529 0.064 Uiso 1 1 calc R . .
C25 C 0.9764(7) 0.2168(2) 1.28472(13) 0.1019(13) Uani 1 1 d . . .
H25A H 0.8527 0.2266 1.3086 0.153 Uiso 1 1 calc R . .
H25B H 1.1002 0.2445 1.3016 0.153 Uiso 1 1 calc R . .
H25C H 1.0019 0.1546 1.2812 0.153 Uiso 1 1 calc R . .

loop_
_atom_site_aniso_label
_atom_site_aniso_U_11
_atom_site_aniso_U_22
_atom_site_aniso_U_33
_atom_site_aniso_U_23
_atom_site_aniso_U_13
_atom_site_aniso_U_12
Cl1 0.1084(7) 0.0570(4) 0.0997(6) 0.0332(4) -0.0256(5) -0.0082(4)
O1 0.0365(9) 0.0825(12) 0.0535(10) 0.0050(9) 0.0018(8) 0.0089(8)
O2 0.0891(17) 0.0887(16) 0.0734(15) 0.0130(12) -0.0346(14) -0.0167(13)
O3 0.193(3) 0.0879(15) 0.0459(12) -0.0242(11) 0.0114(16) -0.0317(19)
N2 0.0561(12) 0.0359(9) 0.0418(11) -0.0006(8) -0.0027(9) 0.0049(9)
N1 0.105(2) 0.0422(11) 0.0399(13) -0.0030(9) -0.0052(13) -0.0176(13)
C1 0.0466(14) 0.0465(12) 0.0402(13) -0.0025(10) -0.0076(11) 0.0005(10)
C2 0.0635(16) 0.0574(15) 0.0521(17) 0.0033(13) -0.0133(14) 0.0048(13)
C3 0.098(3) 0.0749(19) 0.0454(17) 0.0094(14) -0.0158(17) 0.0035(18)
C4 0.104(3) 0.0769(19) 0.0423(16) 0.0037(14) 0.0049(17) -0.0074(19)
C5 0.0667(18) 0.0654(16) 0.0493(16) -0.0089(13) 0.0085(14) -0.0013(15)
C6 0.0515(14) 0.0463(12) 0.0374(12) -0.0093(10) -0.0006(11) -0.0028(11)
C7 0.0449(13) 0.0502(13) 0.0432(13) -0.0111(11) 0.0004(11) 0.0080(11)
C8 0.0356(11) 0.0385(11) 0.0377(12) -0.0013(9) -0.0032(10) 0.0056(9)
C9 0.0374(13) 0.0427(12) 0.0433(13) -0.0040(10) -0.0023(11) 0.0000(10)
C10 0.0413(12) 0.0378(10) 0.0339(11) -0.0009(9) 0.0002(10) 0.0015(10)
C11 0.0434(13) 0.0475(12) 0.0492(15) 0.0023(11) 0.0035(11) 0.0051(11)
C12 0.0554(16) 0.0418(12) 0.0591(16) 0.0006(11) -0.0072(13) 0.0125(11)
C13 0.0635(17) 0.0425(12) 0.0525(15) 0.0083(11) -0.0125(13) -0.0031(12)
C14 0.0584(17) 0.0652(16) 0.0579(17) 0.0166(14) 0.0026(14) -0.0077(14)
C15 0.0430(14) 0.0554(14) 0.0514(15) 0.0082(12) 0.0022(11) 0.0062(11)
C16 0.0443(13) 0.0459(12) 0.0406(13) 0.0037(10) -0.0016(11) 0.0022(10)
C17 0.0579(15) 0.0382(11) 0.0377(13) 0.0004(10) 0.0044(11) 0.0102(11)
C18 0.0366(12) 0.0386(11) 0.0371(12) -0.0041(9) -0.0017(10) 0.0063(10)
C19 0.0474(13) 0.0358(11) 0.0437(14) 0.0032(10) -0.0039(11) -0.0033(10)
C20 0.0629(16) 0.0448(12) 0.0510(15) 0.0019(11) 0.0015(13) 0.0046(12)
C21 0.0773(19) 0.0491(14) 0.0588(17) 0.0039(13) -0.0153(15) 0.0101(14)
C22 0.097(2) 0.0444(13) 0.0469(15) 0.0052(12) -0.0079(16) -0.0076(15)
C23 0.0757(19) 0.0583(15) 0.0495(15) 0.0048(13) 0.0085(15) -0.0102(15)
C24 0.0551(15) 0.0536(14) 0.0517(15) 0.0030(13) 0.0023(13) -0.0051(13)
C25 0.156(4) 0.100(2) 0.0504(18) 0.0246(17) -0.017(2) 0.006(3)

loop_
_atom_type_symbol
_atom_type_description
_atom_type_scat_dispersion_real
_atom_type_scat_dispersion_imag
_atom_type_scat_source
C C 0.0033 0.0016 'International Tables Vol C Tables 4.2.6.8 and 6.1.1.4'
H H 0.0000 0.0000 'International Tables Vol C Tables 4.2.6.8 and 6.1.1.4'
N N 0.0061 0.0033 'International Tables Vol C Tables 4.2.6.8 and 6.1.1.4'
O O 0.0106 0.0060 'International Tables Vol C Tables 4.2.6.8 and 6.1.1.4'
Cl Cl 0.1484 0.1585 'International Tables Vol C Tables 4.2.6.8 and 6.1.1.4'

loop_
_geom_angle_atom_site_label_1
_geom_angle_atom_site_label_2
_geom_angle_atom_site_label_3
_geom_angle
_geom_angle_site_symmetry_1
_geom_angle_site_symmetry_3
_geom_angle_publ_flag
C8 N2 C16 107.89(16) . . ?
C8 N2 H2B 126.1 . . ?
C16 N2 H2B 126.1 . . ?
O3 N1 O2 124.5(3) . . ?
O3 N1 C17 116.2(3) . . ?
O2 N1 C17 119.2(2) . . ?
C6 C1 C2 122.0(2) . . ?
C6 C1 C9 109.3(2) . . ?
C2 C1 C9 128.7(2) . . ?
C3 C2 C1 118.5(3) . . ?
C3 C2 H2A 120.8 . . ?
C1 C2 H2A 120.8 . . ?
C2 C3 C4 119.5(3) . . ?
C2 C3 H3A 120.3 . . ?
C4 C3 H3A 120.3 . . ?
C5 C4 C3 122.4(3) . . ?
C5 C4 H4A 118.8 . . ?
C3 C4 H4A 118.8 . . ?
C4 C5 C6 118.5(3) . . ?
C4 C5 H5A 120.7 . . ?
C6 C5 H5A 120.7 . . ?
C1 C6 C5 119.2(2) . . ?
C1 C6 C7 111.1(2) . . ?
C5 C6 C7 129.7(2) . . ?
C6 C7 C8 104.94(18) . . ?
C6 C7 H7A 110.8 . . ?
C8 C7 H7A 110.8 . . ?
C6 C7 H7B 110.8 . . ?
C8 C7 H7B 110.8 . . ?
H7A C7 H7B 108.8 . . ?
N2 C8 C7 114.09(18) . . ?
N2 C8 C9 115.59(18) . . ?
C7 C8 C9 103.23(17) . . ?
N2 C8 C18 101.09(16) . . ?
C7 C8 C18 113.94(19) . . ?
C9 C8 C18 109.26(17) . . ?
O1 C9 C1 128.0(2) . . ?
O1 C9 C8 124.4(2) . . ?
C1 C9 C8 107.64(19) . . ?
C15 C10 C11 117.8(2) . . ?
C15 C10 C18 119.13(19) . . ?
C11 C10 C18 123.0(2) . . ?
C12 C11 C10 121.0(2) . . ?
C12 C11 H11A 119.5 . . ?
C10 C11 H11A 119.5 . . ?
C13 C12 C11 119.5(2) . . ?
C13 C12 H12A 120.3 . . ?
C11 C12 H12A 120.3 . . ?
C12 C13 C14 121.3(2) . . ?
C12 C13 Cl1 119.3(2) . . ?
C14 C13 Cl1 119.4(2) . . ?
C13 C14 C15 118.7(2) . . ?
C13 C14 H14A 120.6 . . ?
C15 C14 H14A 120.6 . . ?
C14 C15 C10 121.6(2) . . ?
C14 C15 H15A 119.2 . . ?
C10 C15 H15A 119.2 . . ?
N2 C16 C19 114.94(18) . . ?
N2 C16 C17 102.80(18) . . ?
C19 C16 C17 115.32(19) . . ?
N2 C16 H16A 107.8 . . ?
C19 C16 H16A 107.8 . . ?
C17 C16 H16A 107.8 . . ?
N1 C17 C18 110.9(2) . . ?
N1 C17 C16 111.48(18) . . ?
C18 C17 C16 106.40(17) . . ?
N1 C17 H17A 109.3 . . ?
C18 C17 H17A 109.3 . . ?
C16 C17 H17A 109.3 . . ?
C10 C18 C17 115.79(17) . . ?
C10 C18 C8 116.63(17) . . ?
C17 C18 C8 103.85(18) . . ?
C10 C18 H18A 106.6 . . ?
C17 C18 H18A 106.6 . . ?
C8 C18 H18A 106.6 . . ?
C24 C19 C20 118.6(2) . . ?
C24 C19 C16 119.2(2) . . ?
C20 C19 C16 122.1(2) . . ?
C19 C20 C21 119.7(3) . . ?
C19 C20 H20A 120.1 . . ?
C21 C20 H20A 120.1 . . ?
C22 C21 C20 121.8(3) . . ?
C22 C21 H21A 119.1 . . ?
C20 C21 H21A 119.1 . . ?
C23 C22 C21 118.0(2) . . ?
C23 C22 C25 121.0(3) . . ?
C21 C22 C25 121.1(3) . . ?
C22 C23 C24 121.2(3) . . ?
C22 C23 H23A 119.4 . . ?
C24 C23 H23A 119.4 . . ?
C19 C24 C23 120.7(3) . . ?
C19 C24 H24A 119.7 . . ?
C23 C24 H24A 119.7 . . ?
C22 C25 H25A 109.5 . . ?
C22 C25 H25B 109.5 . . ?
H25A C25 H25B 109.5 . . ?
C22 C25 H25C 109.5 . . ?
H25A C25 H25C 109.5 . . ?
H25B C25 H25C 109.5 . . ?

loop_
_geom_bond_atom_site_label_1
_geom_bond_atom_site_label_2
_geom_bond_distance
_geom_bond_site_symmetry_2
_geom_bond_publ_flag
Cl1 C13 1.746(2) . ?
O1 C9 1.217(3) . ?
O2 N1 1.224(3) . ?
O3 N1 1.210(3) . ?
N2 C8 1.457(3) . ?
N2 C16 1.469(3) . ?
N2 H2B 0.8600 . ?
N1 C17 1.515(4) . ?
C1 C6 1.385(3) . ?
C1 C2 1.398(3) . ?
C1 C9 1.455(3) . ?
C2 C3 1.370(4) . ?
C2 H2A 0.9300 . ?
C3 C4 1.396(5) . ?
C3 H3A 0.9300 . ?
C4 C5 1.372(4) . ?
C4 H4A 0.9300 . ?
C5 C6 1.392(4) . ?
C5 H5A 0.9300 . ?
C6 C7 1.500(3) . ?
C7 C8 1.527(3) . ?
C7 H7A 0.9700 . ?
C7 H7B 0.9700 . ?
C8 C9 1.545(3) . ?
C8 C18 1.559(3) . ?
C10 C15 1.384(3) . ?
C10 C11 1.385(3) . ?
C10 C18 1.520(3) . ?
C11 C12 1.381(3) . ?
C11 H11A 0.9300 . ?
C12 C13 1.364(4) . ?
C12 H12A 0.9300 . ?
C13 C14 1.368(4) . ?
C14 C15 1.383(4) . ?
C14 H14A 0.9300 . ?
C15 H15A 0.9300 . ?
C16 C19 1.514(3) . ?
C16 C17 1.557(3) . ?
C16 H16A 0.9800 . ?
C17 C18 1.522(3) . ?
C17 H17A 0.9800 . ?
C18 H18A 0.9800 . ?
C19 C24 1.370(3) . ?
C19 C20 1.382(4) . ?
C20 C21 1.385(4) . ?
C20 H20A 0.9300 . ?
C21 C22 1.372(4) . ?
C21 H21A 0.9300 . ?
C22 C23 1.362(4) . ?
C22 C25 1.517(4) . ?
C23 C24 1.387(4) . ?
C23 H23A 0.9300 . ?
C24 H24A 0.9300 . ?
C25 H25A 0.9600 . ?
C25 H25B 0.9600 . ?
C25 H25C 0.9600 . ?

loop_
_geom_torsion_atom_site_label_1
_geom_torsion_atom_site_label_2
_geom_torsion_atom_site_label_3
_geom_torsion_atom_site_label_4
_geom_torsion
_geom_torsion_site_symmetry_1
_geom_torsion_site_symmetry_2
_geom_torsion_site_symmetry_3
_geom_torsion_site_symmetry_4
_geom_torsion_publ_flag
C6 C1 C2 C3 -1.2(4) . . . . ?
C9 C1 C2 C3 179.1(3) . . . . ?
C1 C2 C3 C4 0.6(4) . . . . ?
C2 C3 C4 C5 0.6(5) . . . . ?
C3 C4 C5 C6 -1.2(4) . . . . ?
C2 C1 C6 C5 0.6(4) . . . . ?
C9 C1 C6 C5 -179.6(2) . . . . ?
C2 C1 C6 C7 -177.3(2) . . . . ?
C9 C1 C6 C7 2.5(3) . . . . ?
C4 C5 C6 C1 0.5(4) . . . . ?
C4 C5 C6 C7 178.0(3) . . . . ?
C1 C6 C7 C8 -14.0(3) . . . . ?
C5 C6 C7 C8 168.4(2) . . . . ?
C16 N2 C8 C7 166.53(19) . . . . ?
C16 N2 C8 C9 -74.0(2) . . . . ?
C16 N2 C8 C18 43.8(2) . . . . ?
C6 C7 C8 N2 144.96(19) . . . . ?
C6 C7 C8 C9 18.7(2) . . . . ?
C6 C7 C8 C18 -99.6(2) . . . . ?
C6 C1 C9 O1 -171.5(2) . . . . ?
C2 C1 C9 O1 8.2(4) . . . . ?
C6 C1 C9 C8 10.0(2) . . . . ?
C2 C1 C9 C8 -170.2(2) . . . . ?
N2 C8 C9 O1 38.3(3) . . . . ?
C7 C8 C9 O1 163.6(2) . . . . ?
C18 C8 C9 O1 -74.8(3) . . . . ?
N2 C8 C9 C1 -143.21(18) . . . . ?
C7 C8 C9 C1 -17.9(2) . . . . ?
C18 C8 C9 C1 103.6(2) . . . . ?
C15 C10 C11 C12 0.0(4) . . . . ?
C18 C10 C11 C12 -178.6(2) . . . . ?
C10 C11 C12 C13 0.0(4) . . . . ?
C11 C12 C13 C14 0.3(4) . . . . ?
C11 C12 C13 Cl1 -179.0(2) . . . . ?
C12 C13 C14 C15 -0.8(4) . . . . ?
Cl1 C13 C14 C15 178.6(2) . . . . ?
C13 C14 C15 C10 0.9(4) . . . . ?
C11 C10 C15 C14 -0.5(4) . . . . ?
C18 C10 C15 C14 178.1(2) . . . . ?
C8 N2 C16 C19 -160.83(18) . . . . ?
C8 N2 C16 C17 -34.7(2) . . . . ?
O3 N1 C17 C18 148.6(2) . . . . ?
O2 N1 C17 C18 -34.7(3) . . . . ?
O3 N1 C17 C16 -93.0(2) . . . . ?
O2 N1 C17 C16 83.7(3) . . . . ?
N2 C16 C17 N1 -110.2(2) . . . . ?
C19 C16 C17 N1 15.7(3) . . . . ?
N2 C16 C17 C18 10.9(2) . . . . ?
C19 C16 C17 C18 136.7(2) . . . . ?
C15 C10 C18 C17 141.7(2) . . . . ?
C11 C10 C18 C17 -39.7(3) . . . . ?
C15 C10 C18 C8 -95.7(2) . . . . ?
C11 C10 C18 C8 82.9(3) . . . . ?
N1 C17 C18 C10 -95.0(2) . . . . ?
C16 C17 C18 C10 143.55(19) . . . . ?
N1 C17 C18 C8 135.78(18) . . . . ?
C16 C17 C18 C8 14.4(2) . . . . ?
N2 C8 C18 C10 -163.10(18) . . . . ?
C7 C8 C18 C10 74.1(2) . . . . ?
C9 C8 C18 C10 -40.8(2) . . . . ?
N2 C8 C18 C17 -34.4(2) . . . . ?
C7 C8 C18 C17 -157.26(18) . . . . ?
C9 C8 C18 C17 87.9(2) . . . . ?
N2 C16 C19 C24 -146.5(2) . . . . ?
C17 C16 C19 C24 94.1(3) . . . . ?
N2 C16 C19 C20 38.3(3) . . . . ?
C17 C16 C19 C20 -81.1(3) . . . . ?
C24 C19 C20 C21 -1.5(4) . . . . ?
C16 C19 C20 C21 173.7(2) . . . . ?
C19 C20 C21 C22 -0.2(4) . . . . ?
C20 C21 C22 C23 1.7(4) . . . . ?
C20 C21 C22 C25 -178.3(3) . . . . ?
C21 C22 C23 C24 -1.5(4) . . . . ?
C25 C22 C23 C24 178.6(3) . . . . ?
C20 C19 C24 C23 1.8(4) . . . . ?
C16 C19 C24 C23 -173.6(2) . . . . ?
C22 C23 C24 C19 -0.3(4) . . . . ?
